data_7703136
loop_
_publ_author_name
'Chen, Jing-Huo'
'Wei, Donghui'
'Yang, Guang'
'Ma, Jian-Gong'
'Cheng, Peng'

_publ_section_title
;
 A systematic investigation of structural transformation in a copper
 pyrazolato system: a case study.
;
_journal_issue 4
_journal_name_full 'Dalton transactions (Cambridge, England : 2003)'
_journal_page_first 1116
_journal_page_last 1123
_journal_paper_doi 10.1039/c9dt04263f
_journal_volume 49
_journal_year 2020
_chemical_formula_moiety 'C94 H74 Cl6 Cu6 N12 O6'
_chemical_formula_sum 'C94 H74 Cl6 Cu6 N12 O6'
_chemical_formula_weight 2061.59
_space_group_crystal_system monoclinic
_space_group_IT_number 15
_space_group_name_Hall '-C 2yc'
_space_group_name_H-M_alt 'C 1 2/c 1'
_atom_sites_solution_hydrogens mixed
_atom_sites_solution_primary iterative
_audit_creation_date 2019-10-29
_audit_creation_method
;
Olex2 1.2-beta
(compiled 2017.08.10 svn.r3458 for OlexSys, GUI svn.r5381)
;
_audit_update_record
;
2019-11-04 deposited with the CCDC.	2019-12-05 downloaded from the CCDC.
;
_cell_angle_alpha 90
_cell_angle_beta 100.272(2)
_cell_angle_gamma 90
_cell_formula_units_Z 4
_cell_length_a 29.0564(7)
_cell_length_b 16.4701(4)
_cell_length_c 19.3195(4)
_cell_measurement_reflns_used 8609
_cell_measurement_temperature 120(3)
_cell_measurement_theta_max 29.0190
_cell_measurement_theta_min 3.4090
_cell_volume 9097.4(4)
_computing_cell_refinement 'CrysAlisPro 1.171.38.41 (Rigaku OD, 2015)'
_computing_data_collection 'CrysAlisPro 1.171.38.41 (Rigaku OD, 2015)'
_computing_data_reduction 'CrysAlisPro 1.171.38.41 (Rigaku OD, 2015)'
_computing_structure_refinement 'XL (Sheldrick, 2018)'
_computing_structure_solution 'XS (Sheldrick, 2018)'
_diffrn_ambient_environment N~2~
_diffrn_ambient_temperature 120(3)
_diffrn_detector 'CCD plate'
_diffrn_detector_area_resol_mean 16.2116
_diffrn_detector_type Eos
_diffrn_measured_fraction_theta_full 0.994
_diffrn_measured_fraction_theta_max 0.994
_diffrn_measurement_details
;
List of Runs (angles in degrees, time in seconds):

  # Type    Start    End  Width  t~exp~   \w     \q     \k     \f   Frames
#--------------------------------------------------------------------------
  1  \w     -3.00  43.00   1.00   75.00    --  -19.25  37.00 120.00   46
  2  \w    -88.00   9.00   1.00   75.00    --  -19.25 -77.00 -30.00   97
  3  \w    -20.00  13.00   1.00   75.00    --   18.94 -99.00-150.00   33
  4  \w    -19.00   7.00   1.00   75.00    --   18.94 -99.00-180.00   26
  5  \w     10.00  60.00   1.00   75.00    --   18.94 -99.00-180.00   50
;
_diffrn_measurement_device 'four-circle diffractometer'
_diffrn_measurement_device_type 'SuperNova, Single source at offset, Eos'
_diffrn_measurement_method '\w scans'
_diffrn_orient_matrix_type 'CrysAlisPro convention (1999,Acta A55,543-557)'
_diffrn_orient_matrix_UB_11 0.0060577000
_diffrn_orient_matrix_UB_12 -0.0408297000
_diffrn_orient_matrix_UB_13 0.0091023000
_diffrn_orient_matrix_UB_21 -0.0162245000
_diffrn_orient_matrix_UB_22 -0.0136311000
_diffrn_orient_matrix_UB_23 -0.0295724000
_diffrn_orient_matrix_UB_31 0.0177636000
_diffrn_orient_matrix_UB_32 0.0014802000
_diffrn_orient_matrix_UB_33 -0.0208408000
_diffrn_radiation_monochromator mirror
_diffrn_radiation_probe x-ray
_diffrn_radiation_type MoK\a
_diffrn_radiation_wavelength 0.71073
_diffrn_reflns_av_R_equivalents 0.0223
_diffrn_reflns_av_unetI/netI 0.0289
_diffrn_reflns_Laue_measured_fraction_full 0.994
_diffrn_reflns_Laue_measured_fraction_max 0.994
_diffrn_reflns_limit_h_max 29
_diffrn_reflns_limit_h_min -34
_diffrn_reflns_limit_k_max 19
_diffrn_reflns_limit_k_min -12
_diffrn_reflns_limit_l_max 18
_diffrn_reflns_limit_l_min -22
_diffrn_reflns_number 18958
_diffrn_reflns_point_group_measured_fraction_full 0.994
_diffrn_reflns_point_group_measured_fraction_max 0.994
_diffrn_reflns_theta_full 25.024
_diffrn_reflns_theta_max 25.024
_diffrn_reflns_theta_min 3.137
_diffrn_source 'micro-focus sealed X-ray tube'
_diffrn_source_type 'SuperNova (Mo) X-ray Source'
_exptl_absorpt_coefficient_mu 1.614
_exptl_absorpt_correction_T_max 1.00000
_exptl_absorpt_correction_T_min 0.85232
_exptl_absorpt_correction_type multi-scan
_exptl_absorpt_process_details
;
CrysAlisPro 1.171.38.41 (Rigaku Oxford Diffraction, 2015)
Empirical absorption correction using spherical harmonics,
 implemented in SCALE3 ABSPACK scaling algorithm.
;
_exptl_crystal_colour 'metallic reddish red'
_exptl_crystal_colour_lustre metallic
_exptl_crystal_colour_modifier reddish
_exptl_crystal_colour_primary red
_exptl_crystal_density_diffrn 1.505
_exptl_crystal_description block
_exptl_crystal_F_000 4184
_exptl_crystal_size_max 0.32
_exptl_crystal_size_mid 0.28
_exptl_crystal_size_min 0.25
_refine_diff_density_max 1.056
_refine_diff_density_min -0.658
_refine_diff_density_rms 0.081
_refine_ls_extinction_method none
_refine_ls_goodness_of_fit_ref 1.040
_refine_ls_hydrogen_treatment mixed
_refine_ls_matrix_type full
_refine_ls_number_parameters 598
_refine_ls_number_reflns 7987
_refine_ls_number_restraints 46
_refine_ls_restrained_S_all 1.060
_refine_ls_R_factor_all 0.0574
_refine_ls_R_factor_gt 0.0451
_refine_ls_shift/su_max 0.001
_refine_ls_shift/su_mean 0.000
_refine_ls_structure_factor_coef Fsqd
_refine_ls_weighting_details 'w=1/[\s^2^(Fo^2^)+(0.0350P)^2^+56.9700P] where P=(Fo^2^+2Fc^2^)/3'
_refine_ls_weighting_scheme calc
_refine_ls_wR_factor_gt 0.1012
_refine_ls_wR_factor_ref 0.1100
_reflns_Friedel_coverage 0.000
_reflns_number_gt 6734
_reflns_number_total 7987
_reflns_threshold_expression 'I > 2\s(I)'
_cod_data_source_file c9dt04263f2.cif
_cod_data_source_block '[CuIIpz(OMe)]6+H2O+48H'
_cod_depositor_comments 'Adding full bibliography for 7703129--7703138.cif.'
_cod_database_code 7703136
_shelx_shelxl_version_number 2018/3
_chemical_oxdiff_formula 'C H O N Cu Cl'
_chemical_oxdiff_usercomment CU6CL6+H20+48H
_shelx_space_group_comment
;
The symmetry employed for this shelxl refinement is uniquely defined
by the following loop, which should always be used as a source of
symmetry information in preference to the above space-group names.
They are only intended as comments.
;
_reflns_odcompleteness_completeness 99.72
_reflns_odcompleteness_iscentric 1
_reflns_odcompleteness_theta 26.32
_olex2_refinement_description
;
1. Fixed Uiso
 At 1.2 times of:
  All C(H) groups, All O(H,H) groups
 At 1.5 times of:
  All C(H,H,H) groups
2. Restrained distances
 Cl2A-C5 = Cl2B-C5
 1.75 with sigma of 0.01
 H3A-O3A
 0.84 with sigma of 0.001
 O1B-H1B
 0.84 with sigma of 0.001
3. Uiso/Uaniso restraints and constraints
Uanis(C31B) \\sim Ueq, Uanis(C30B) \\sim Ueq, Uanis(C32B) \\sim Ueq: with sigma
of 0.005 and sigma for terminal atoms of 0.01
Uanis(C46A) \\sim Ueq: with sigma of 0.005 and sigma for terminal atoms of 0.01
Uanis(O3B) \\sim Ueq: with sigma of 0.005 and sigma for terminal atoms of 0.001
Uanis(C48B) \\sim Ueq: with sigma of 0.005 and sigma for terminal atoms of 0.01
Uanis(O1A) \\sim Ueq: with sigma of 0.005 and sigma for terminal atoms of 0.001
Uanis(C22A) = Uanis(C22B)
Uanis(C27A) = Uanis(C27B)
Uanis(C26B) = Uanis(C26A)
Uanis(C25B) = Uanis(C25A)
Uanis(C24A) = Uanis(C24B)
Uanis(C23A) = Uanis(C23B)
Uanis(C32A) = Uanis(C32B)
Uanis(C31B) = Uanis(C31A)
Uanis(C30B) = Uanis(C30A)
Uanis(O3A) = Uanis(O3B)
Uanis(O1A) = Uanis(O1B)
4. Others
 Fixed Sof: O1B(0.35) O3B(0.35) C46A(0.65) H46A(0.65) H46B(0.65) H46C(0.65)
 C48B(0.35) H48A(0.35) H48B(0.35) H48C(0.35) C22A(0.75) C27A(0.75) H27A(0.75)
 C26A(0.75) H26A(0.75) C25A(0.75) H25A(0.75) C24A(0.75) H24A(0.75) C23A(0.75)
 H23A(0.75) C28B(0.65) C29B(0.65) H29B(0.65) C30B(0.65) H30B(0.65) C31B(0.65)
 H31B(0.65) C32B(0.65) H32B(0.65) C33B(0.65) H33B(0.65) C28A(0.35) C29A(0.35)
 H29A(0.35) C30A(0.35) H30A(0.35) C31A(0.35) H31A(0.35) C32A(0.35) H32A(0.35)
 C33A(0.35) H33A(0.35) C22B(0.25) C27B(0.25) H27B(0.25) C26B(0.25) H26B(0.25)
 C25B(0.25) H25B(0.25) C24B(0.25) H24B(0.25) C23B(0.25) H23B(0.25) Cl2A(0.25)
 Cl2B(0.75) O3A(0.65) O1A(0.65) H1B(0.35) H3A(0.65)
5.a Aromatic/amide H refined with riding coordinates:
 C21(H21), C44(H44), C20(H20), C14(H14), C12(H12), C13(H13), C19(H19),
 C11(H11), C35(H35), C17(H17), C36(H36), C39(H39), C15(H15), C18(H18), C42(H42),
  C38(H38), C45(H45), C37(H37), C43(H43), C41(H41), C27A(H27A), C26A(H26A),
 C25A(H25A), C24A(H24A), C23A(H23A), C29B(H29B), C30B(H30B), C31B(H31B),
 C32B(H32B), C33B(H33B), C29A(H29A), C30A(H30A), C31A(H31A), C32A(H32A),
 C33A(H33A), C27B(H27B), C26B(H26B), C25B(H25B), C24B(H24B), C23B(H23B)
5.b Fitted hexagon refined as free rotating group:
 C22A(C27A,C26A,C25A,C24A,C23A), C28B(C29B,C30B,C31B,C32B,C33B), C28A(C29A,
 C30A,C31A,C32A,C33A), C22B(C27B,C26B,C25B,C24B,C23B)
5.c Idealised Me refined as rotating group:
 C47(H47A,H47B,H47C), C46A(H46A,H46B,H46C), C48B(H48A,H48B,H48C)
;
_olex2_submission_special_instructions 'No special instructions were received'
_oxdiff_exptl_absorpt_empirical_details
;
Empirical correction (ABSPACK) includes:
- Absorption correction using spherical harmonics
- Frame scaling
;
_oxdiff_exptl_absorpt_empirical_full_max 1.142
_oxdiff_exptl_absorpt_empirical_full_min 0.863

loop_
_space_group_symop_operation_xyz
'x, y, z'
'-x, y, -z+1/2'
'x+1/2, y+1/2, z'
'-x+1/2, y+1/2, -z+1/2'
'-x, -y, -z'
'x, -y, z-1/2'
'-x+1/2, -y+1/2, -z'
'x+1/2, -y+1/2, z-1/2'

loop_
_atom_site_label
_atom_site_type_symbol
_atom_site_fract_x
_atom_site_fract_y
_atom_site_fract_z
_atom_site_U_iso_or_equiv
_atom_site_adp_type
_atom_site_occupancy
_atom_site_site_symmetry_order
_atom_site_calc_flag
_atom_site_refinement_flags_posn
_atom_site_refinement_flags_adp
_atom_site_refinement_flags_occupancy
_atom_site_disorder_assembly
_atom_site_disorder_group
Cu2 Cu 0.39811(2) 0.32560(3) 0.27637(2) 0.02531(12) Uani 1 1 d . . . . .
Cu1 Cu 0.44678(2) 0.16946(3) 0.25257(2) 0.02435(12) Uani 1 1 d . . . . .
Cu3 Cu 0.45314(2) 0.48359(3) 0.27237(3) 0.03248(13) Uani 1 1 d . . . . .
Cl1 Cl 0.53051(4) -0.07073(7) 0.45448(6) 0.0420(3) Uani 1 1 d . . . . .
Cl3 Cl 0.27050(4) 0.54349(8) 0.10326(8) 0.0551(3) Uani 1 1 d . . . . .
O1B O 0.4297(7) 0.2375(18) 0.3278(14) 0.0252(18) Uani 0.35 1 d D . P A 2
O2 O 0.40490(9) 0.24909(16) 0.20370(13) 0.0297(6) Uani 1 1 d . . . . .
O3B O 0.5177(6) 0.4609(8) 0.3108(10) 0.0462(16) Uani 0.35 1 d . U P B 2
N6 N 0.38883(10) 0.4823(2) 0.21944(17) 0.0293(7) Uani 1 1 d . . . . .
N5 N 0.36564(10) 0.41076(19) 0.21672(16) 0.0265(7) Uani 1 1 d . . . . .
N2 N 0.53446(10) 0.1094(2) 0.32623(16) 0.0284(7) Uani 1 1 d . . . . .
N3 N 0.40042(11) 0.3997(2) 0.35761(17) 0.0302(7) Uani 1 1 d . . . . .
C34 C 0.28869(13) 0.3525(2) 0.1655(2) 0.0311(9) Uani 1 1 d . . . . .
C7 C 0.32283(12) 0.4194(2) 0.1765(2) 0.0288(8) Uani 1 1 d . . . . .
N4 N 0.42930(11) 0.4645(2) 0.36082(17) 0.0329(8) Uani 1 1 d . . . . .
C8 C 0.31957(13) 0.4990(3) 0.1528(2) 0.0348(9) Uani 1 1 d . . . . .
C21 C 0.39254(13) 0.0580(3) 0.3533(2) 0.0334(9) Uani 1 1 d . . . . .
H21 H 0.3979 0.1146 0.3599 0.040 Uiso 1 1 calc R . . . .
C44 C 0.4218(2) 0.7364(3) 0.2298(4) 0.0721(17) Uani 1 1 d . . . . .
H44 H 0.4421 0.7594 0.2689 0.087 Uiso 1 1 calc R . . . .
C20 C 0.34709(14) 0.0277(3) 0.3422(2) 0.0365(10) Uani 1 1 d . . . . .
H20 H 0.3215 0.0640 0.3406 0.044 Uiso 1 1 calc R . . . .
C14 C 0.68308(15) 0.0475(4) 0.3601(2) 0.0552(14) Uani 1 1 d . . . . .
H14 H 0.7020 0.0467 0.3247 0.066 Uiso 1 1 calc R . . . .
C47 C 0.38730(18) 0.2534(3) 0.1304(2) 0.0562(14) Uani 1 1 d . . . . .
H47A H 0.3563 0.2281 0.1202 0.084 Uiso 1 1 calc GR . . . .
H47B H 0.4086 0.2247 0.1047 0.084 Uiso 1 1 calc GR . . . .
H47C H 0.3849 0.3104 0.1156 0.084 Uiso 1 1 calc GR . . . .
C1 C 0.55570(12) 0.0540(2) 0.37284(19) 0.0271(8) Uani 1 1 d . . . . .
C10 C 0.60706(12) 0.0494(2) 0.3930(2) 0.0296(8) Uani 1 1 d . . . . .
C2 C 0.52120(13) 0.0077(2) 0.3949(2) 0.0290(8) Uani 1 1 d . . . . .
C3 C 0.47838(13) 0.0360(2) 0.3588(2) 0.0273(8) Uani 1 1 d . . . . .
C12 C 0.67621(14) 0.0490(3) 0.4817(2) 0.0442(11) Uani 1 1 d . . . . .
H12 H 0.6905 0.0482 0.5299 0.053 Uiso 1 1 calc R . . . .
C13 C 0.70370(15) 0.0493(4) 0.4302(2) 0.0546(14) Uani 1 1 d . . . . .
H13 H 0.7368 0.0507 0.4430 0.066 Uiso 1 1 calc R . . . .
C19 C 0.33895(14) -0.0540(3) 0.3335(2) 0.0402(10) Uani 1 1 d . . . . .
H19 H 0.3078 -0.0741 0.3254 0.048 Uiso 1 1 calc R . . . .
C9 C 0.36151(13) 0.5379(3) 0.1808(2) 0.0333(9) Uani 1 1 d . . . . .
C11 C 0.62813(13) 0.0497(3) 0.4631(2) 0.0344(9) Uani 1 1 d . . . . .
H11 H 0.6094 0.0505 0.4986 0.041 Uiso 1 1 calc R . . . .
C35 C 0.28073(15) 0.3057(3) 0.2213(2) 0.0431(11) Uani 1 1 d . . . . .
H35 H 0.2972 0.3167 0.2674 0.052 Uiso 1 1 calc R . . . .
C17 C 0.42131(14) -0.0770(3) 0.3468(2) 0.0373(10) Uani 1 1 d . . . . .
H17 H 0.4466 -0.1139 0.3483 0.045 Uiso 1 1 calc R . . . .
C16 C 0.43025(13) 0.0052(2) 0.35484(19) 0.0279(8) Uani 1 1 d . . . . .
C40 C 0.37705(14) 0.6226(3) 0.1758(3) 0.0403(10) Uani 1 1 d . . . . .
C36 C 0.24862(18) 0.2421(3) 0.2102(3) 0.0610(14) Uani 1 1 d . . . . .
H36 H 0.2438 0.2092 0.2486 0.073 Uiso 1 1 calc R . . . .
C39 C 0.26360(14) 0.3355(3) 0.0982(2) 0.0416(11) Uani 1 1 d . . . . .
H39 H 0.2687 0.3671 0.0591 0.050 Uiso 1 1 calc R . . . .
C15 C 0.63473(14) 0.0469(3) 0.3414(2) 0.0409(10) Uani 1 1 d . . . . .
H15 H 0.6205 0.0448 0.2931 0.049 Uiso 1 1 calc R . . . .
C18 C 0.37588(15) -0.1064(3) 0.3366(3) 0.0459(11) Uani 1 1 d . . . . .
H18 H 0.3703 -0.1631 0.3317 0.055 Uiso 1 1 calc R . . . .
C42 C 0.3801(2) 0.7472(4) 0.1119(4) 0.0722(17) Uani 1 1 d . . . . .
H42 H 0.3711 0.7781 0.0701 0.087 Uiso 1 1 calc R . . . .
C38 C 0.23142(16) 0.2727(3) 0.0886(3) 0.0539(13) Uani 1 1 d . . . . .
H38 H 0.2144 0.2616 0.0428 0.065 Uiso 1 1 calc R . . . .
C45 C 0.40561(19) 0.6572(3) 0.2334(3) 0.0539(13) Uani 1 1 d . . . . .
H45 H 0.4142 0.6268 0.2755 0.065 Uiso 1 1 calc R . . . .
C37 C 0.22388(17) 0.2265(3) 0.1441(3) 0.0601(15) Uani 1 1 d . . . . .
H37 H 0.2016 0.1838 0.1370 0.072 Uiso 1 1 calc R . . . .
C43 C 0.4083(2) 0.7816(3) 0.1693(4) 0.0728(18) Uani 1 1 d . . . . .
H43 H 0.4184 0.8362 0.1673 0.087 Uiso 1 1 calc R . . . .
C41 C 0.36475(17) 0.6681(3) 0.1148(3) 0.0577(14) Uani 1 1 d . . . . .
H41 H 0.3457 0.6446 0.0747 0.069 Uiso 1 1 calc R . . . .
C46A C 0.4672(3) 0.2488(5) 0.3911(4) 0.060(2) Uani 0.65 1 d . U P A 1
H46A H 0.4998 0.2582 0.3862 0.090 Uiso 0.65 1 calc GR . P A 1
H46B H 0.4649 0.1974 0.4158 0.090 Uiso 0.65 1 calc GR . P A 1
H46C H 0.4567 0.2934 0.4181 0.090 Uiso 0.65 1 calc GR . P A 1
N1 N 0.48738(10) 0.09823(19) 0.31813(16) 0.0275(7) Uani 1 1 d . . . . .
C48B C 0.5381(5) 0.4287(11) 0.3772(7) 0.062(4) Uani 0.35 1 d . U P B 2
H48A H 0.5184 0.4422 0.4119 0.092 Uiso 0.35 1 calc GR . P B 2
H48B H 0.5693 0.4521 0.3920 0.092 Uiso 0.35 1 calc GR . P B 2
H48C H 0.5406 0.3696 0.3737 0.092 Uiso 0.35 1 calc GR . P B 2
C22A C 0.33043(10) 0.3607(2) 0.4063(2) 0.0338(13) Uani 0.75 1 d . . P C 1
C27A C 0.33771(11) 0.2775(2) 0.4130(2) 0.0405(13) Uani 0.75 1 d G . P C 1
H27A H 0.3683 0.2558 0.4156 0.049 Uiso 0.75 1 calc R . P C 1
C26A C 0.30025(15) 0.22587(18) 0.4159(3) 0.0583(18) Uani 0.75 1 d G . P C 1
H26A H 0.3052 0.1690 0.4205 0.070 Uiso 0.75 1 calc R . P C 1
C25A C 0.25552(13) 0.2575(3) 0.4121(3) 0.073(2) Uani 0.75 1 d G . P C 1
H25A H 0.2299 0.2222 0.4141 0.088 Uiso 0.75 1 calc R . P C 1
C24A C 0.24825(10) 0.3408(3) 0.4054(3) 0.065(2) Uani 0.75 1 d G . P C 1
H24A H 0.2177 0.3624 0.4028 0.078 Uiso 0.75 1 calc R . P C 1
C23A C 0.28571(13) 0.39238(19) 0.4025(2) 0.0503(16) Uani 0.75 1 d G . P C 1
H23A H 0.2807 0.4493 0.3979 0.060 Uiso 0.75 1 calc R . P C 1
C28B C 0.45118(17) 0.5893(3) 0.4283(3) 0.0366(19) Uani 0.65 1 d . . P D 2
C29B C 0.43193(16) 0.6658(3) 0.4335(4) 0.059(2) Uani 0.65 1 d G . P D 2
H29B H 0.3989 0.6723 0.4263 0.071 Uiso 0.65 1 calc R . P D 2
C30B C 0.4610(2) 0.7328(3) 0.4494(4) 0.084(3) Uani 0.65 1 d G U P D 2
H30B H 0.4478 0.7851 0.4530 0.101 Uiso 0.65 1 calc R . P D 2
C31B C 0.5092(2) 0.7233(3) 0.4600(5) 0.126(4) Uani 0.65 1 d G U P D 2
H31B H 0.5291 0.7691 0.4708 0.152 Uiso 0.65 1 calc R . P D 2
C32B C 0.52849(15) 0.6468(4) 0.4548(4) 0.084(3) Uani 0.65 1 d G U P D 2
H32B H 0.5615 0.6403 0.4620 0.101 Uiso 0.65 1 calc R . P D 2
C33B C 0.49946(18) 0.5798(3) 0.4389(3) 0.0510(19) Uani 0.65 1 d G . P D 2
H33B H 0.5126 0.5275 0.4353 0.061 Uiso 0.65 1 calc R . P D 2
C28A C 0.4286(4) 0.6017(5) 0.4228(6) 0.044(4) Uani 0.35 1 d . . P D 1
C29A C 0.3975(3) 0.6567(6) 0.4438(6) 0.052(4) Uani 0.35 1 d G . P D 1
H29A H 0.3670 0.6395 0.4485 0.062 Uiso 0.35 1 calc R . P D 1
C30A C 0.4110(4) 0.7368(5) 0.4579(7) 0.084(3) Uani 0.35 1 d G . P D 1
H30A H 0.3897 0.7744 0.4723 0.101 Uiso 0.35 1 calc R . P D 1
C31A C 0.4556(5) 0.7620(6) 0.4511(9) 0.126(4) Uani 0.35 1 d G . P D 1
H31A H 0.4648 0.8167 0.4607 0.152 Uiso 0.35 1 calc R . P D 1
C32A C 0.4867(4) 0.7070(8) 0.4301(8) 0.084(3) Uani 0.35 1 d G . P D 1
H32A H 0.5172 0.7242 0.4254 0.101 Uiso 0.35 1 calc R . P D 1
C33A C 0.4732(4) 0.6269(7) 0.4159(6) 0.066(5) Uani 0.35 1 d G . P D 1
H33A H 0.4945 0.5893 0.4016 0.080 Uiso 0.35 1 calc R . P D 1
C22B C 0.3487(4) 0.3215(6) 0.4243(6) 0.0338(13) Uani 0.25 1 d . . P C 2
C27B C 0.3711(3) 0.2487(7) 0.4454(7) 0.0405(13) Uani 0.25 1 d G . P C 2
H27B H 0.4040 0.2441 0.4486 0.049 Uiso 0.25 1 calc R . P C 2
C26B C 0.3453(4) 0.1826(6) 0.4618(7) 0.0583(18) Uani 0.25 1 d G . P C 2
H26B H 0.3606 0.1328 0.4762 0.070 Uiso 0.25 1 calc R . P C 2
C25B C 0.2972(4) 0.1892(7) 0.4571(9) 0.073(2) Uani 0.25 1 d G . P C 2
H25B H 0.2796 0.1440 0.4683 0.088 Uiso 0.25 1 calc R . P C 2
C24B C 0.2748(3) 0.2620(9) 0.4361(9) 0.065(2) Uani 0.25 1 d G . P C 2
H24B H 0.2419 0.2666 0.4329 0.078 Uiso 0.25 1 calc R . P C 2
C23B C 0.3006(4) 0.3282(7) 0.4197(7) 0.0503(16) Uani 0.25 1 d G . P C 2
H23B H 0.2853 0.3779 0.4053 0.060 Uiso 0.25 1 calc R . P C 2
Cl2A Cl 0.3547(3) 0.4960(4) 0.5127(3) 0.0526(16) Uani 0.25 1 d D . P E 1
C6 C 0.41838(16) 0.5180(3) 0.4083(2) 0.0374(10) Uani 1 1 d . . . . .
C5 C 0.38128(15) 0.4862(3) 0.4350(2) 0.0435(11) Uani 1 1 d D . . . .
C4 C 0.37063(15) 0.4128(3) 0.4023(2) 0.0412(11) Uani 1 1 d . . . . .
Cl2B Cl 0.35609(10) 0.53550(14) 0.49751(14) 0.0607(6) Uani 0.75 1 d D . P E 2
O3A O 0.5182(3) 0.4950(4) 0.3072(5) 0.0462(16) Uani 0.65 1 d D . P B 1
O1A O 0.4393(3) 0.2454(9) 0.3250(7) 0.0252(18) Uani 0.65 1 d . U P A 1
H1B H 0.448(2) 0.253(5) 0.364(2) 0.030 Uiso 0.35 1 d DR . P F 2
H3A H 0.5295(19) 0.482(4) 0.3488(10) 0.030 Uiso 0.65 1 d DR . P G 1

loop_
_atom_site_aniso_label
_atom_site_aniso_U_11
_atom_site_aniso_U_22
_atom_site_aniso_U_33
_atom_site_aniso_U_23
_atom_site_aniso_U_13
_atom_site_aniso_U_12
Cu2 0.0232(2) 0.0288(2) 0.0243(2) -0.00110(19) 0.00521(18) 0.00496(19)
Cu1 0.0190(2) 0.0277(2) 0.0247(2) 0.00030(19) -0.00048(17) 0.00297(18)
Cu3 0.0158(2) 0.0450(3) 0.0372(3) 0.0003(2) 0.00605(19) 0.0004(2)
Cl1 0.0319(5) 0.0410(6) 0.0510(6) 0.0215(5) 0.0022(4) 0.0032(5)
Cl3 0.0188(5) 0.0557(7) 0.0867(9) 0.0254(7) -0.0022(5) 0.0102(5)
O1B 0.025(4) 0.029(3) 0.0192(15) 0.0008(17) -0.002(3) 0.000(3)
O2 0.0299(14) 0.0365(15) 0.0202(12) -0.0045(11) -0.0019(10) 0.0145(12)
O3B 0.0229(15) 0.075(5) 0.0402(19) -0.016(4) 0.0046(14) 0.002(4)
N6 0.0185(15) 0.0337(18) 0.0366(18) 0.0052(15) 0.0071(13) 0.0038(14)
N5 0.0167(14) 0.0296(17) 0.0335(17) 0.0018(14) 0.0054(12) 0.0041(13)
N2 0.0167(15) 0.0336(18) 0.0330(17) 0.0046(14) -0.0005(13) -0.0018(13)
N3 0.0232(16) 0.0368(19) 0.0328(17) -0.0053(15) 0.0105(13) -0.0024(14)
C34 0.0181(18) 0.037(2) 0.039(2) -0.0021(18) 0.0068(16) 0.0046(16)
C7 0.0179(17) 0.039(2) 0.031(2) 0.0022(17) 0.0068(15) 0.0073(16)
N4 0.0261(17) 0.0392(19) 0.0337(18) -0.0023(15) 0.0065(14) -0.0012(15)
C8 0.0137(17) 0.044(2) 0.047(2) 0.009(2) 0.0070(16) 0.0096(17)
C21 0.026(2) 0.039(2) 0.036(2) 0.0026(18) 0.0072(16) 0.0005(18)
C44 0.091(5) 0.046(3) 0.086(4) -0.008(3) 0.033(4) -0.009(3)
C20 0.0226(19) 0.051(3) 0.037(2) 0.004(2) 0.0090(17) 0.0020(19)
C14 0.026(2) 0.099(4) 0.041(3) -0.004(3) 0.0072(19) 0.007(3)
C47 0.060(3) 0.072(4) 0.035(2) 0.003(2) 0.003(2) 0.033(3)
C1 0.0211(18) 0.031(2) 0.0280(19) 0.0039(16) 0.0004(15) 0.0016(16)
C10 0.0187(18) 0.036(2) 0.032(2) 0.0028(17) 0.0005(15) 0.0002(16)
C2 0.0218(18) 0.031(2) 0.032(2) 0.0058(17) 0.0010(15) 0.0014(16)
C3 0.0212(18) 0.030(2) 0.0305(19) 0.0047(16) 0.0036(15) 0.0018(16)
C12 0.027(2) 0.069(3) 0.033(2) 0.000(2) -0.0045(17) -0.002(2)
C13 0.020(2) 0.098(4) 0.044(3) -0.009(3) -0.0013(19) 0.002(2)
C19 0.024(2) 0.057(3) 0.040(2) -0.004(2) 0.0077(17) -0.010(2)
C9 0.0199(19) 0.037(2) 0.045(2) 0.0059(19) 0.0109(17) 0.0066(17)
C11 0.0239(19) 0.044(2) 0.034(2) 0.0039(19) 0.0021(16) 0.0020(18)
C35 0.036(2) 0.052(3) 0.041(2) 0.001(2) 0.0045(19) -0.008(2)
C17 0.027(2) 0.034(2) 0.051(3) 0.000(2) 0.0086(18) 0.0008(18)
C16 0.0230(19) 0.033(2) 0.0277(19) 0.0051(16) 0.0036(15) -0.0017(16)
C40 0.026(2) 0.038(2) 0.059(3) 0.010(2) 0.015(2) 0.0050(19)
C36 0.053(3) 0.061(3) 0.070(4) 0.002(3) 0.012(3) -0.018(3)
C39 0.024(2) 0.059(3) 0.040(2) -0.007(2) 0.0019(18) 0.007(2)
C15 0.026(2) 0.064(3) 0.031(2) 0.000(2) 0.0011(17) 0.003(2)
C18 0.036(2) 0.040(2) 0.062(3) -0.006(2) 0.011(2) -0.013(2)
C42 0.060(4) 0.052(3) 0.102(5) 0.025(3) 0.009(3) 0.004(3)
C38 0.031(2) 0.064(3) 0.063(3) -0.021(3) -0.002(2) 0.000(2)
C45 0.070(3) 0.034(3) 0.063(3) 0.003(2) 0.028(3) -0.001(2)
C37 0.035(3) 0.057(3) 0.086(4) -0.021(3) 0.008(3) -0.014(2)
C43 0.095(5) 0.030(3) 0.104(5) 0.010(3) 0.046(4) -0.001(3)
C41 0.037(3) 0.049(3) 0.084(4) 0.025(3) 0.004(3) 0.002(2)
C46A 0.078(5) 0.048(4) 0.041(4) -0.020(3) -0.026(4) 0.016(4)
N1 0.0167(14) 0.0304(17) 0.0340(17) 0.0056(14) 0.0010(12) -0.0003(13)
C48B 0.031(6) 0.114(9) 0.042(6) 0.041(6) 0.012(5) 0.011(6)
C22A 0.031(3) 0.047(4) 0.027(3) -0.008(3) 0.014(2) -0.003(2)
C27A 0.044(3) 0.040(3) 0.042(3) -0.012(3) 0.023(3) -0.007(3)
C26A 0.074(5) 0.044(4) 0.067(4) -0.015(3) 0.044(4) -0.021(3)
C25A 0.054(4) 0.083(6) 0.092(6) -0.036(5) 0.041(4) -0.039(4)
C24A 0.038(4) 0.070(5) 0.097(6) -0.017(4) 0.035(4) -0.017(3)
C23A 0.036(3) 0.052(4) 0.068(4) -0.017(3) 0.025(3) -0.004(3)
C28B 0.046(6) 0.029(4) 0.033(4) 0.003(3) 0.005(4) -0.001(4)
C29B 0.046(5) 0.037(5) 0.090(7) 0.009(4) -0.001(5) -0.002(4)
C30B 0.088(4) 0.059(4) 0.095(4) 0.012(4) -0.011(4) -0.011(4)
C31B 0.116(6) 0.106(6) 0.153(6) 0.003(4) 0.013(4) -0.017(4)
C32B 0.078(4) 0.075(4) 0.100(5) 0.005(4) 0.014(4) -0.017(4)
C33B 0.040(4) 0.047(4) 0.071(5) 0.006(4) 0.025(4) -0.015(4)
C28A 0.058(12) 0.041(10) 0.026(7) 0.005(6) -0.011(7) 0.004(8)
C29A 0.073(11) 0.035(8) 0.043(8) -0.011(6) 0.001(7) 0.009(7)
C30A 0.088(4) 0.059(4) 0.095(4) 0.012(4) -0.011(4) -0.011(4)
C31A 0.116(6) 0.106(6) 0.153(6) 0.003(4) 0.013(4) -0.017(4)
C32A 0.078(4) 0.075(4) 0.100(5) 0.005(4) 0.014(4) -0.017(4)
C33A 0.069(12) 0.068(12) 0.055(10) -0.019(9) -0.007(9) -0.020(10)
C22B 0.031(3) 0.047(4) 0.027(3) -0.008(3) 0.014(2) -0.003(2)
C27B 0.044(3) 0.040(3) 0.042(3) -0.012(3) 0.023(3) -0.007(3)
C26B 0.074(5) 0.044(4) 0.067(4) -0.015(3) 0.044(4) -0.021(3)
C25B 0.054(4) 0.083(6) 0.092(6) -0.036(5) 0.041(4) -0.039(4)
C24B 0.038(4) 0.070(5) 0.097(6) -0.017(4) 0.035(4) -0.017(3)
C23B 0.036(3) 0.052(4) 0.068(4) -0.017(3) 0.025(3) -0.004(3)
Cl2A 0.075(4) 0.048(4) 0.047(3) -0.019(3) 0.041(3) -0.007(4)
C6 0.046(2) 0.036(2) 0.029(2) -0.0002(18) 0.0030(18) 0.003(2)
C5 0.037(2) 0.059(3) 0.036(2) -0.017(2) 0.0103(19) 0.008(2)
C4 0.033(2) 0.060(3) 0.034(2) -0.013(2) 0.0135(18) -0.011(2)
Cl2B 0.0759(13) 0.0529(13) 0.0652(14) -0.0300(12) 0.0451(11) -0.0151(13)
O3A 0.0229(15) 0.075(5) 0.0402(19) -0.016(4) 0.0046(14) 0.002(4)
O1A 0.025(4) 0.029(3) 0.0192(15) 0.0008(17) -0.002(3) 0.000(3)

loop_
_atom_type_symbol
_atom_type_description
_atom_type_scat_dispersion_real
_atom_type_scat_dispersion_imag
_atom_type_scat_source
C C 0.0033 0.0016 'International Tables Vol C Tables 4.2.6.8 and 6.1.1.4'
H H 0.0000 0.0000 'International Tables Vol C Tables 4.2.6.8 and 6.1.1.4'
Cl Cl 0.1484 0.1585 'International Tables Vol C Tables 4.2.6.8 and 6.1.1.4'
Cu Cu 0.3201 1.2651 'International Tables Vol C Tables 4.2.6.8 and 6.1.1.4'
N N 0.0061 0.0033 'International Tables Vol C Tables 4.2.6.8 and 6.1.1.4'
O O 0.0106 0.0060 'International Tables Vol C Tables 4.2.6.8 and 6.1.1.4'

loop_
_geom_angle_atom_site_label_1
_geom_angle_atom_site_label_2
_geom_angle_atom_site_label_3
_geom_angle
_geom_angle_site_symmetry_1
_geom_angle_site_symmetry_3
O1B Cu2 Cu1 39.7(8) . .
O1B Cu2 O2 77.2(8) . .
O1B Cu2 N5 175.3(8) . .
O1B Cu2 N3 96.4(8) . .
O2 Cu2 Cu1 38.39(7) . .
O2 Cu2 N5 98.15(12) . .
O2 Cu2 N3 171.69(12) . .
N5 Cu2 Cu1 135.71(9) . .
N5 Cu2 N3 88.24(13) . .
N3 Cu2 Cu1 134.24(10) . .
O1A Cu2 Cu1 38.3(4) . .
O1A Cu2 O2 76.7(4) . .
O1A Cu2 N5 169.1(3) . .
O1A Cu2 N3 96.1(4) . .
O1B Cu1 Cu2 38.1(8) . .
O1B Cu1 N2 175.4(8) . 2_655
O2 Cu1 Cu2 38.48(7) . .
O2 Cu1 O1B 75.7(8) . .
O2 Cu1 N2 101.60(12) . 2_655
O2 Cu1 N1 169.45(12) . .
N2 Cu1 Cu2 138.46(9) 2_655 .
N1 Cu1 Cu2 131.15(10) . .
N1 Cu1 O1B 93.8(8) . .
N1 Cu1 N2 88.94(13) . 2_655
O1A Cu1 Cu2 38.1(4) . .
O1A Cu1 O2 76.6(4) . .
O1A Cu1 N2 166.7(3) . 2_655
O1A Cu1 N1 93.0(4) . .
O3B Cu3 Cu3 40.6(6) . 2_655
O3B Cu3 Cu3 39.2(5) 2_655 2_655
O3B Cu3 O3B 75.4(9) . 2_655
O3B Cu3 N6 165.7(5) . .
O3B Cu3 N4 95.9(6) . .
N6 Cu3 Cu3 132.70(10) . 2_655
N6 Cu3 O3B 94.6(5) . 2_655
N6 Cu3 N4 90.05(13) . .
N4 Cu3 Cu3 136.36(10) . 2_655
N4 Cu3 O3B 159.4(4) . 2_655
O3A Cu3 Cu3 37.4(3) . 2_655
O3A Cu3 N6 168.5(3) . .
O3A Cu3 N4 100.9(3) . .
Cu2 O1B Cu1 102.1(12) . .
Cu2 O1B H1B 112(6) . .
Cu1 O1B H1B 126(6) . .
Cu1 O2 Cu2 103.13(11) . .
C47 O2 Cu2 129.1(3) . .
C47 O2 Cu1 127.5(3) . .
Cu3 O3B Cu3 100.3(8) . 2_655
C48B O3B Cu3 130.1(13) . .
C48B O3B Cu3 129.4(13) . 2_655
N5 N6 Cu3 116.8(2) . .
C9 N6 Cu3 133.8(3) . .
C9 N6 N5 109.3(3) . .
N6 N5 Cu2 114.7(2) . .
C7 N5 Cu2 135.6(3) . .
C7 N5 N6 109.3(3) . .
C1 N2 Cu1 134.2(3) . 2_655
C1 N2 N1 108.4(3) . .
N1 N2 Cu1 112.9(2) . 2_655
N4 N3 Cu2 117.1(2) . .
C4 N3 Cu2 132.3(3) . .
C4 N3 N4 108.1(3) . .
C35 C34 C7 120.6(4) . .
C35 C34 C39 118.8(4) . .
C39 C34 C7 120.6(4) . .
N5 C7 C34 122.1(3) . .
N5 C7 C8 107.0(3) . .
C8 C7 C34 130.9(3) . .
N3 N4 Cu3 113.3(2) . .
C6 N4 Cu3 130.0(3) . .
C6 N4 N3 109.1(3) . .
C7 C8 Cl3 125.7(3) . .
C7 C8 C9 107.6(3) . .
C9 C8 Cl3 126.5(3) . .
C20 C21 H21 120.0 . .
C20 C21 C16 120.0(4) . .
C16 C21 H21 120.0 . .
C45 C44 H44 120.0 . .
C43 C44 H44 120.0 . .
C43 C44 C45 120.0(6) . .
C21 C20 H20 119.7 . .
C19 C20 C21 120.6(4) . .
C19 C20 H20 119.7 . .
C13 C14 H14 120.1 . .
C13 C14 C15 119.9(4) . .
C15 C14 H14 120.1 . .
O2 C47 H47A 109.5 . .
O2 C47 H47B 109.5 . .
O2 C47 H47C 109.5 . .
H47A C47 H47B 109.5 . .
H47A C47 H47C 109.5 . .
H47B C47 H47C 109.5 . .
N2 C1 C10 122.1(3) . .
N2 C1 C2 107.9(3) . .
C2 C1 C10 130.0(3) . .
C11 C10 C1 120.6(3) . .
C11 C10 C15 119.4(4) . .
C15 C10 C1 120.0(3) . .
C1 C2 Cl1 125.7(3) . .
C1 C2 C3 106.9(3) . .
C3 C2 Cl1 127.4(3) . .
C2 C3 C16 131.5(3) . .
N1 C3 C2 107.4(3) . .
N1 C3 C16 120.9(3) . .
C13 C12 H12 120.0 . .
C11 C12 H12 120.0 . .
C11 C12 C13 120.0(4) . .
C14 C13 C12 120.1(4) . .
C14 C13 H13 120.0 . .
C12 C13 H13 120.0 . .
C20 C19 H19 120.1 . .
C18 C19 C20 119.8(4) . .
C18 C19 H19 120.1 . .
N6 C9 C8 106.8(4) . .
N6 C9 C40 121.5(4) . .
C8 C9 C40 131.6(4) . .
C10 C11 H11 119.8 . .
C12 C11 C10 120.4(4) . .
C12 C11 H11 119.8 . .
C34 C35 H35 120.0 . .
C34 C35 C36 120.1(4) . .
C36 C35 H35 120.0 . .
C16 C17 H17 119.6 . .
C16 C17 C18 120.8(4) . .
C18 C17 H17 119.6 . .
C21 C16 C3 121.3(4) . .
C17 C16 C21 118.5(4) . .
C17 C16 C3 120.0(4) . .
C45 C40 C9 118.8(4) . .
C45 C40 C41 119.1(4) . .
C41 C40 C9 122.1(4) . .
C35 C36 H36 119.7 . .
C37 C36 C35 120.6(5) . .
C37 C36 H36 119.7 . .
C34 C39 H39 120.0 . .
C38 C39 C34 120.1(5) . .
C38 C39 H39 120.0 . .
C14 C15 C10 120.1(4) . .
C14 C15 H15 119.9 . .
C10 C15 H15 119.9 . .
C19 C18 C17 120.3(4) . .
C19 C18 H18 119.8 . .
C17 C18 H18 119.8 . .
C43 C42 H42 119.8 . .
C43 C42 C41 120.3(6) . .
C41 C42 H42 119.8 . .
C39 C38 H38 119.7 . .
C37 C38 C39 120.7(5) . .
C37 C38 H38 119.7 . .
C44 C45 H45 119.9 . .
C40 C45 C44 120.3(5) . .
C40 C45 H45 119.9 . .
C36 C37 H37 120.1 . .
C38 C37 C36 119.8(5) . .
C38 C37 H37 120.1 . .
C44 C43 H43 120.1 . .
C42 C43 C44 119.9(5) . .
C42 C43 H43 120.1 . .
C40 C41 H41 119.8 . .
C42 C41 C40 120.5(6) . .
C42 C41 H41 119.8 . .
H46A C46A H46B 109.5 . .
H46A C46A H46C 109.5 . .
H46B C46A H46C 109.5 . .
O1A C46A H46A 109.5 . .
O1A C46A H46B 109.5 . .
O1A C46A H46C 109.5 . .
N2 N1 Cu1 118.0(2) . .
C3 N1 Cu1 132.6(2) . .
C3 N1 N2 109.4(3) . .
O3B C48B H48A 109.5 . .
O3B C48B H48B 109.5 . .
O3B C48B H48C 109.5 . .
H48A C48B H48B 109.5 . .
H48A C48B H48C 109.5 . .
H48B C48B H48C 109.5 . .
C27A C22A C23A 120.0 . .
C27A C22A C4 118.3(3) . .
C23A C22A C4 121.7(3) . .
C22A C27A H27A 120.0 . .
C22A C27A C26A 120.0 . .
C26A C27A H27A 120.0 . .
C27A C26A H26A 120.0 . .
C25A C26A C27A 120.0 . .
C25A C26A H26A 120.0 . .
C26A C25A H25A 120.0 . .
C26A C25A C24A 120.0 . .
C24A C25A H25A 120.0 . .
C25A C24A H24A 120.0 . .
C25A C24A C23A 120.0 . .
C23A C24A H24A 120.0 . .
C22A C23A H23A 120.0 . .
C24A C23A C22A 120.0 . .
C24A C23A H23A 120.0 . .
C29B C28B C33B 120.0 . .
C29B C28B C6 118.5(4) . .
C33B C28B C6 121.5(4) . .
C28B C29B H29B 120.0 . .
C28B C29B C30B 120.0 . .
C30B C29B H29B 120.0 . .
C29B C30B H30B 120.0 . .
C31B C30B C29B 120.0 . .
C31B C30B H30B 120.0 . .
C30B C31B H31B 120.0 . .
C30B C31B C32B 120.0 . .
C32B C31B H31B 120.0 . .
C31B C32B H32B 120.0 . .
C33B C32B C31B 120.0 . .
C33B C32B H32B 120.0 . .
C28B C33B H33B 120.0 . .
C32B C33B C28B 120.0 . .
C32B C33B H33B 120.0 . .
C29A C28A C33A 120.0 . .
C29A C28A C6 124.3(7) . .
C33A C28A C6 115.7(7) . .
C28A C29A H29A 120.0 . .
C30A C29A C28A 120.0 . .
C30A C29A H29A 120.0 . .
C29A C30A H30A 120.0 . .
C29A C30A C31A 120.0 . .
C31A C30A H30A 120.0 . .
C30A C31A H31A 120.0 . .
C30A C31A C32A 120.0 . .
C32A C31A H31A 120.0 . .
C31A C32A H32A 120.0 . .
C33A C32A C31A 120.0 . .
C33A C32A H32A 120.0 . .
C28A C33A H33A 120.0 . .
C32A C33A C28A 120.0 . .
C32A C33A H33A 120.0 . .
C27B C22B C23B 120.0 . .
C27B C22B C4 130.9(7) . .
C23B C22B C4 109.1(7) . .
C22B C27B H27B 120.0 . .
C26B C27B C22B 120.0 . .
C26B C27B H27B 120.0 . .
C27B C26B H26B 120.0 . .
C27B C26B C25B 120.0 . .
C25B C26B H26B 120.0 . .
C26B C25B H25B 120.0 . .
C24B C25B C26B 120.0 . .
C24B C25B H25B 120.0 . .
C25B C24B H24B 120.0 . .
C25B C24B C23B 120.0 . .
C23B C24B H24B 120.0 . .
C22B C23B H23B 120.0 . .
C24B C23B C22B 120.0 . .
C24B C23B H23B 120.0 . .
N4 C6 C28B 117.7(4) . .
N4 C6 C28A 134.3(6) . .
N4 C6 C5 107.5(4) . .
C5 C6 C28B 134.1(4) . .
C5 C6 C28A 116.3(6) . .
C6 C5 Cl2A 138.8(4) . .
C6 C5 Cl2B 122.8(4) . .
C4 C5 Cl2A 111.4(4) . .
C4 C5 C6 106.8(3) . .
C4 C5 Cl2B 130.4(4) . .
N3 C4 C22A 123.5(4) . .
N3 C4 C22B 109.2(5) . .
N3 C4 C5 108.5(4) . .
C5 C4 C22A 127.5(4) . .
C5 C4 C22B 136.1(5) . .
Cu3 O3A Cu3 104.9(4) 2_655 .
Cu3 O3A H3A 127(4) 2_655 .
Cu3 O3A H3A 121(4) . .
Cu2 O1A Cu1 103.6(6) . .
C46A O1A Cu2 129.5(10) . .
C46A O1A Cu1 125.0(9) . .

loop_
_geom_bond_atom_site_label_1
_geom_bond_atom_site_label_2
_geom_bond_distance
_geom_bond_site_symmetry_2
Cu2 Cu1 3.0094(6) .
Cu2 O1B 1.90(3) .
Cu2 O2 1.923(2) .
Cu2 N5 1.949(3) .
Cu2 N3 1.980(3) .
Cu2 O1A 1.912(14) .
Cu1 O1B 1.97(3) .
Cu1 O2 1.919(2) .
Cu1 N2 1.972(3) 2_655
Cu1 N1 1.959(3) .
Cu1 O1A 1.918(14) .
Cu3 Cu3 3.0003(9) 2_655
Cu3 O3B 1.982(19) 2_655
Cu3 O3B 1.926(18) .
Cu3 N6 1.964(3) .
Cu3 N4 1.980(3) .
Cu3 O3A 1.900(9) .
Cl1 C2 1.719(4) .
Cl3 C8 1.732(4) .
O1B H1B 0.8400(11) .
O2 C47 1.419(5) .
O3B Cu3 1.982(19) 2_655
O3B C48B 1.42(2) .
N6 N5 1.353(4) .
N6 C9 1.348(5) .
N5 C7 1.351(5) .
N2 Cu1 1.972(3) 2_655
N2 C1 1.351(5) .
N2 N1 1.362(4) .
N3 N4 1.351(5) .
N3 C4 1.345(5) .
C34 C7 1.473(6) .
C34 C35 1.379(6) .
C34 C39 1.401(6) .
C7 C8 1.386(6) .
N4 C6 1.351(5) .
C8 C9 1.398(6) .
C21 H21 0.9500 .
C21 C20 1.392(5) .
C21 C16 1.395(5) .
C44 H44 0.9500 .
C44 C45 1.393(7) .
C44 C43 1.382(9) .
C20 H20 0.9500 .
C20 C19 1.371(6) .
C14 H14 0.9500 .
C14 C13 1.380(6) .
C14 C15 1.387(6) .
C47 H47A 0.9800 .
C47 H47B 0.9800 .
C47 H47C 0.9800 .
C1 C10 1.475(5) .
C1 C2 1.386(5) .
C10 C11 1.383(5) .
C10 C15 1.389(6) .
C2 C3 1.395(5) .
C3 C16 1.477(5) .
C3 N1 1.344(5) .
C12 H12 0.9500 .
C12 C13 1.383(6) .
C12 C11 1.379(6) .
C13 H13 0.9500 .
C19 H19 0.9500 .
C19 C18 1.370(6) .
C9 C40 1.473(6) .
C11 H11 0.9500 .
C35 H35 0.9500 .
C35 C36 1.393(7) .
C17 H17 0.9500 .
C17 C16 1.383(6) .
C17 C18 1.386(6) .
C40 C45 1.388(7) .
C40 C41 1.388(7) .
C36 H36 0.9500 .
C36 C37 1.373(8) .
C39 H39 0.9500 .
C39 C38 1.384(7) .
C15 H15 0.9500 .
C18 H18 0.9500 .
C42 H42 0.9500 .
C42 C43 1.377(9) .
C42 C41 1.382(7) .
C38 H38 0.9500 .
C38 C37 1.363(8) .
C45 H45 0.9500 .
C37 H37 0.9500 .
C43 H43 0.9500 .
C41 H41 0.9500 .
C46A H46A 0.9800 .
C46A H46B 0.9800 .
C46A H46C 0.9800 .
C46A O1A 1.388(14) .
C48B H48A 0.9800 .
C48B H48B 0.9800 .
C48B H48C 0.9800 .
C22A C27A 1.3900 .
C22A C23A 1.3900 .
C22A C4 1.462(5) .
C27A H27A 0.9500 .
C27A C26A 1.3900 .
C26A H26A 0.9500 .
C26A C25A 1.3900 .
C25A H25A 0.9500 .
C25A C24A 1.3900 .
C24A H24A 0.9500 .
C24A C23A 1.3900 .
C23A H23A 0.9500 .
C28B C29B 1.3900 .
C28B C33B 1.3900 .
C28B C6 1.518(6) .
C29B H29B 0.9500 .
C29B C30B 1.3900 .
C30B H30B 0.9500 .
C30B C31B 1.3900 .
C31B H31B 0.9500 .
C31B C32B 1.3900 .
C32B H32B 0.9500 .
C32B C33B 1.3900 .
C33B H33B 0.9500 .
C28A C29A 1.3900 .
C28A C33A 1.3900 .
C28A C6 1.427(9) .
C29A H29A 0.9500 .
C29A C30A 1.3900 .
C30A H30A 0.9500 .
C30A C31A 1.3900 .
C31A H31A 0.9500 .
C31A C32A 1.3900 .
C32A H32A 0.9500 .
C32A C33A 1.3900 .
C33A H33A 0.9500 .
C22B C27B 1.3900 .
C22B C23B 1.3900 .
C22B C4 1.716(10) .
C27B H27B 0.9500 .
C27B C26B 1.3900 .
C26B H26B 0.9500 .
C26B C25B 1.3900 .
C25B H25B 0.9500 .
C25B C24B 1.3900 .
C24B H24B 0.9500 .
C24B C23B 1.3900 .
C23B H23B 0.9500 .
Cl2A C5 1.812(6) .
C6 C5 1.378(6) .
C5 C4 1.374(6) .
C5 Cl2B 1.723(4) .
O3A Cu3 1.884(9) 2_655
O3A H3A 0.8401(11) .

loop_
_geom_torsion_atom_site_label_1
_geom_torsion_atom_site_label_2
_geom_torsion_atom_site_label_3
_geom_torsion_atom_site_label_4
_geom_torsion
_geom_torsion_site_symmetry_1
_geom_torsion_site_symmetry_4
Cu2 N5 C7 C34 -4.8(6) . .
Cu2 N5 C7 C8 173.8(3) . .
Cu2 N3 N4 Cu3 12.3(3) . .
Cu2 N3 N4 C6 165.2(3) . .
Cu2 N3 C4 C22A 10.9(7) . .
Cu2 N3 C4 C22B 41.1(7) . .
Cu2 N3 C4 C5 -161.8(3) . .
Cu1 N2 C1 C10 26.0(6) 2_655 .
Cu1 N2 C1 C2 -154.1(3) 2_655 .
Cu1 N2 N1 Cu1 -19.8(3) 2_655 .
Cu1 N2 N1 C3 159.3(3) 2_655 .
Cu3 N6 N5 Cu2 7.5(3) . .
Cu3 N6 N5 C7 -177.8(2) . .
Cu3 N6 C9 C8 176.7(3) . .
Cu3 N6 C9 C40 -5.0(6) . .
Cu3 N4 C6 C28B -42.1(5) . .
Cu3 N4 C6 C28A -16.5(9) . .
Cu3 N4 C6 C5 146.2(3) . .
Cl1 C2 C3 C16 -6.3(7) . .
Cl1 C2 C3 N1 179.6(3) . .
Cl3 C8 C9 N6 175.8(3) . .
Cl3 C8 C9 C40 -2.2(7) . .
N6 Cu3 O3A Cu3 -33.1(13) . 2_655
N6 N5 C7 C34 -178.0(3) . .
N6 N5 C7 C8 0.7(4) . .
N6 C9 C40 C45 -33.1(6) . .
N6 C9 C40 C41 145.7(4) . .
N5 N6 C9 C8 -0.2(4) . .
N5 N6 C9 C40 178.1(3) . .
N5 C7 C8 Cl3 -176.1(3) . .
N5 C7 C8 C9 -0.8(4) . .
N2 C1 C10 C11 128.0(4) . .
N2 C1 C10 C15 -50.2(6) . .
N2 C1 C2 Cl1 -179.8(3) . .
N2 C1 C2 C3 1.2(4) . .
N3 N4 C6 C28B 171.0(4) . .
N3 N4 C6 C28A -163.3(7) . .
N3 N4 C6 C5 -0.6(5) . .
C34 C7 C8 Cl3 2.4(7) . .
C34 C7 C8 C9 177.7(4) . .
C34 C35 C36 C37 -1.4(8) . .
C34 C39 C38 C37 -0.3(7) . .
C7 C34 C35 C36 -179.5(4) . .
C7 C34 C39 C38 -179.6(4) . .
C7 C8 C9 N6 0.6(5) . .
C7 C8 C9 C40 -177.5(4) . .
N4 Cu3 O3A Cu3 164.3(2) . 2_655
N4 N3 C4 C22A 171.8(4) . .
N4 N3 C4 C22B -158.0(5) . .
N4 N3 C4 C5 -0.9(5) . .
N4 C6 C5 Cl2A 157.6(6) . .
N4 C6 C5 C4 0.1(5) . .
N4 C6 C5 Cl2B -179.9(3) . .
C8 C9 C40 C45 144.7(5) . .
C8 C9 C40 C41 -36.5(7) . .
C21 C20 C19 C18 0.7(7) . .
C20 C21 C16 C3 173.2(4) . .
C20 C21 C16 C17 -1.6(6) . .
C20 C19 C18 C17 -1.5(7) . .
C1 N2 N1 Cu1 -179.5(2) . .
C1 N2 N1 C3 -0.3(4) . .
C1 C10 C11 C12 -177.1(4) . .
C1 C10 C15 C14 176.1(4) . .
C1 C2 C3 C16 172.7(4) . .
C1 C2 C3 N1 -1.4(4) . .
C10 C1 C2 Cl1 0.1(6) . .
C10 C1 C2 C3 -178.9(4) . .
C2 C1 C10 C11 -51.8(6) . .
C2 C1 C10 C15 130.0(5) . .
C2 C3 C16 C21 141.7(4) . .
C2 C3 C16 C17 -43.5(6) . .
C2 C3 N1 Cu1 -180.0(3) . .
C2 C3 N1 N2 1.1(4) . .
C13 C14 C15 C10 1.0(8) . .
C13 C12 C11 C10 1.1(7) . .
C9 N6 N5 Cu2 -175.0(2) . .
C9 N6 N5 C7 -0.3(4) . .
C9 C40 C45 C44 178.5(4) . .
C9 C40 C41 C42 -179.8(5) . .
C11 C10 C15 C14 -2.2(7) . .
C11 C12 C13 C14 -2.3(9) . .
C35 C34 C7 N5 45.3(5) . .
C35 C34 C7 C8 -133.0(5) . .
C35 C34 C39 C38 0.2(6) . .
C35 C36 C37 C38 1.2(8) . .
C16 C21 C20 C19 0.8(6) . .
C16 C3 N1 Cu1 5.2(6) . .
C16 C3 N1 N2 -173.8(3) . .
C16 C17 C18 C19 0.7(7) . .
C39 C34 C7 N5 -134.9(4) . .
C39 C34 C7 C8 46.8(6) . .
C39 C34 C35 C36 0.7(7) . .
C39 C38 C37 C36 -0.4(8) . .
C15 C14 C13 C12 1.2(9) . .
C15 C10 C11 C12 1.1(7) . .
C18 C17 C16 C21 0.8(6) . .
C18 C17 C16 C3 -174.1(4) . .
C45 C44 C43 C42 -2.1(9) . .
C45 C40 C41 C42 -1.1(8) . .
C43 C44 C45 C40 1.8(9) . .
C43 C42 C41 C40 0.8(9) . .
C41 C40 C45 C44 -0.3(7) . .
C41 C42 C43 C44 0.8(10) . .
N1 N2 C1 C10 179.6(3) . .
N1 N2 C1 C2 -0.6(4) . .
N1 C3 C16 C21 -44.8(5) . .
N1 C3 C16 C17 129.9(4) . .
C22A C27A C26A C25A 0.0 . .
C27A C22A C23A C24A 0.0 . .
C27A C22A C4 N3 50.8(5) . .
C27A C22A C4 C5 -137.9(5) . .
C27A C26A C25A C24A 0.0 . .
C26A C25A C24A C23A 0.0 . .
C25A C24A C23A C22A 0.0 . .
C23A C22A C27A C26A 0.0 . .
C23A C22A C4 N3 -128.2(4) . .
C23A C22A C4 C5 43.0(6) . .
C28B C29B C30B C31B 0.0 . .
C28B C6 C5 C4 -169.6(5) . .
C28B C6 C5 Cl2B 10.5(8) . .
C29B C28B C33B C32B 0.0 . .
C29B C28B C6 N4 136.7(4) . .
C29B C28B C6 C5 -54.5(7) . .
C29B C30B C31B C32B 0.0 . .
C30B C31B C32B C33B 0.0 . .
C31B C32B C33B C28B 0.0 . .
C33B C28B C29B C30B 0.0 . .
C33B C28B C6 N4 -41.1(6) . .
C33B C28B C6 C5 127.7(6) . .
C28A C29A C30A C31A 0.0 . .
C28A C6 C5 Cl2A -36.1(9) . .
C28A C6 C5 C4 166.3(6) . .
C29A C28A C33A C32A 0.0 . .
C29A C28A C6 N4 143.3(7) . .
C29A C28A C6 C5 -18.3(10) . .
C29A C30A C31A C32A 0.0 . .
C30A C31A C32A C33A 0.0 . .
C31A C32A C33A C28A 0.0 . .
C33A C28A C29A C30A 0.0 . .
C33A C28A C6 N4 -37.9(10) . .
C33A C28A C6 C5 160.6(6) . .
C22B C27B C26B C25B 0.0 . .
C27B C22B C23B C24B 0.0 . .
C27B C22B C4 N3 47.1(10) . .
C27B C22B C4 C5 -100.8(10) . .
C27B C26B C25B C24B 0.0 . .
C26B C25B C24B C23B 0.0 . .
C25B C24B C23B C22B 0.0 . .
C23B C22B C27B C26B 0.0 . .
C23B C22B C4 N3 -133.9(6) . .
C23B C22B C4 C5 78.2(9) . .
Cl2A C5 C4 N3 -163.8(4) . .
Cl2A C5 C4 C22A 23.9(7) . .
C6 C28B C29B C30B -177.8(6) . .
C6 C28B C33B C32B 177.8(6) . .
C6 C28A C29A C30A 178.8(11) . .
C6 C28A C33A C32A -178.9(10) . .
C6 C5 C4 N3 0.5(5) . .
C6 C5 C4 C22A -171.8(4) . .
C6 C5 C4 C22B 148.6(7) . .
C4 N3 N4 Cu3 -151.9(3) . .
C4 N3 N4 C6 1.0(4) . .
C4 C22A C27A C26A -179.1(4) . .
C4 C22A C23A C24A 179.0(4) . .
C4 C22B C27B C26B 178.9(11) . .
C4 C22B C23B C24B -179.1(9) . .
Cl2B C5 C4 N3 -179.5(4) . .
Cl2B C5 C4 C22B -31.5(10) . .
